data_4515183
loop_
_publ_author_name
'Ishido, Yuki'
'Kanbayashi, Naoya'
'Okamura, Taka-aki'
'Onitsuka, Kiyotaka'

_publ_section_title
;
 Side-Chain-Driven Dual Structural System of Poly-Arylopeptide: Selective
 Helical Formation Derived from Aromatic Ring Flips on the Backbone
;
_journal_issue 6
_journal_name_full 'ACS Macro Letters'
_journal_page_first 694
_journal_paper_doi 10.1021/acsmacrolett.9b00249
_journal_volume 8
_journal_year 2019
_chemical_formula_moiety 'C26 H25 N O S'
_chemical_formula_sum 'C26 H25 N O S'
_chemical_formula_weight 399.53
_chemical_name_systematic
;
C10H7CONHCH(CH2CH2SEt)C10H7
;
_space_group_crystal_system monoclinic
_space_group_IT_number 14
_space_group_name_Hall '-P 2ybc'
_space_group_name_H-M_alt 'P 1 21/c 1'
_symmetry_space_group_name_Hall '-P 2ybc'
_symmetry_space_group_name_H-M 'P 1 21/c 1'
_atom_sites_solution_hydrogens geom
_audit_creation_date 2019-02-09
_audit_creation_method SHELXL-2016/6
_cell_angle_alpha 90
_cell_angle_beta 114.207(8)
_cell_angle_gamma 90
_cell_formula_units_Z 4
_cell_length_a 11.2135(5)
_cell_length_b 21.5420(9)
_cell_length_c 9.8888(4)
_cell_measurement_reflns_used 9490
_cell_measurement_temperature 200
_cell_measurement_theta_max 27.43
_cell_measurement_theta_min 3.00
_cell_volume 2178.7(2)
_computing_cell_refinement 'RAPID AUTO (Rigaku, 2006)'
_computing_data_collection 'RAPID AUTO (Rigaku, 2006)'
_computing_data_reduction 'RAPID AUTO (Rigaku, 2006)'
_computing_molecular_graphics 'CrystalStructure 4.2 (Rigaku, 2015)'
_computing_publication_material 'CrystalStructure 4.2 (Rigaku, 2015)'
_computing_structure_refinement 'SHELXL-2016/6 (Sheldrick, 2016)'
_computing_structure_solution 'SIR92 (Altomare, et al., 1994)'
_diffrn_ambient_temperature 200
_diffrn_detector_area_resol_mean 10.000
_diffrn_measured_fraction_theta_full 0.998
_diffrn_measured_fraction_theta_max 0.998
_diffrn_measurement_device_type 'Rigaku R-AXIS RAPID II'
_diffrn_measurement_method \w
_diffrn_radiation_type MoK\a
_diffrn_radiation_wavelength 0.71075
_diffrn_reflns_av_R_equivalents 0.0810
_diffrn_reflns_av_unetI/netI 0.0556
_diffrn_reflns_Laue_measured_fraction_full 0.998
_diffrn_reflns_Laue_measured_fraction_max 0.998
_diffrn_reflns_limit_h_max 13
_diffrn_reflns_limit_h_min -13
_diffrn_reflns_limit_k_max 25
_diffrn_reflns_limit_k_min -25
_diffrn_reflns_limit_l_max 11
_diffrn_reflns_limit_l_min -11
_diffrn_reflns_number 16239
_diffrn_reflns_point_group_measured_fraction_full 0.998
_diffrn_reflns_point_group_measured_fraction_max 0.998
_diffrn_reflns_theta_full 24.999
_diffrn_reflns_theta_max 24.999
_diffrn_reflns_theta_min 2.993
_diffrn_source
;
 MicroMax-007HF microfocus rotating anode X-ray generator
;
_exptl_absorpt_coefficient_mu 0.165
_exptl_absorpt_correction_type none
_exptl_crystal_colour colorless
_exptl_crystal_density_diffrn 1.218
_exptl_crystal_density_method 'not measured'
_exptl_crystal_description platelet
_exptl_crystal_F_000 848
_exptl_crystal_size_max 0.220
_exptl_crystal_size_mid 0.080
_exptl_crystal_size_min 0.010
_refine_diff_density_max 0.185
_refine_diff_density_min -0.230
_refine_diff_density_rms 0.037
_refine_ls_extinction_method none
_refine_ls_goodness_of_fit_ref 1.030
_refine_ls_hydrogen_treatment constr
_refine_ls_matrix_type full
_refine_ls_number_parameters 262
_refine_ls_number_reflns 3828
_refine_ls_number_restraints 0
_refine_ls_restrained_S_all 1.030
_refine_ls_R_factor_all 0.0915
_refine_ls_R_factor_gt 0.0514
_refine_ls_shift/su_max 0.001
_refine_ls_shift/su_mean 0.000
_refine_ls_structure_factor_coef Fsqd
_refine_ls_weighting_details 'w=1/[\s^2^(Fo^2^)+(0.0360P)^2^+0.7028P] where P=(Fo^2^+2Fc^2^)/3'
_refine_ls_weighting_scheme calc
_refine_ls_wR_factor_gt 0.0950
_refine_ls_wR_factor_ref 0.1079
_reflns_Friedel_coverage 0.000
_reflns_number_gt 2580
_reflns_number_total 3828
_reflns_threshold_expression 'I > 2\s(I)'
_cod_data_source_file mz9b00249_si_002.cif
_cod_data_source_block S16
_cod_database_code 4515183
_shelx_shelxl_version_number 2016/6
_shelx_space_group_comment
;
The symmetry employed for this shelxl refinement is uniquely defined
by the following loop, which should always be used as a source of
symmetry information in preference to the above space-group names.
They are only intended as comments.
;
_shelx_estimated_absorpt_t_min 0.965
_shelx_estimated_absorpt_t_max 0.998

loop_
_space_group_symop_operation_xyz
'x, y, z'
'-x, y+1/2, -z+1/2'
'-x, -y, -z'
'x, -y-1/2, z-1/2'

loop_
_atom_site_label
_atom_site_type_symbol
_atom_site_fract_x
_atom_site_fract_y
_atom_site_fract_z
_atom_site_U_iso_or_equiv
_atom_site_adp_type
_atom_site_occupancy
_atom_site_site_symmetry_order
_atom_site_calc_flag
_atom_site_refinement_flags_posn
_atom_site_refinement_flags_adp
S1 S -0.37901(7) 0.78489(4) -0.20506(8) 0.0537(2) Uani 1 1 d . .
O1 O 0.06805(17) 0.76527(8) 0.42751(17) 0.0472(5) Uani 1 1 d . .
N1 N 0.01658(19) 0.74387(9) 0.1870(2) 0.0357(5) Uani 1 1 d . .
H01 H 0.036308 0.749475 0.110412 0.043 Uiso 1 1 calc R U
C1 C -0.1092(3) 0.59715(12) 0.2745(3) 0.0467(7) Uani 1 1 d . .
H1 H -0.172902 0.614380 0.303832 0.056 Uiso 1 1 calc R U
C2 C -0.0759(3) 0.53575(12) 0.3019(3) 0.0514(7) Uani 1 1 d . .
H2 H -0.116496 0.511162 0.350789 0.062 Uiso 1 1 calc R U
C3 C 0.0173(2) 0.50841(11) 0.2590(3) 0.0418(6) Uani 1 1 d . .
C4 C 0.0553(3) 0.44563(12) 0.2870(3) 0.0546(7) Uani 1 1 d . .
H4 H 0.018981 0.420510 0.339604 0.065 Uiso 1 1 calc R U
C5 C 0.1430(3) 0.42039(13) 0.2402(3) 0.0563(8) Uani 1 1 d . .
H5 H 0.167528 0.378055 0.260602 0.068 Uiso 1 1 calc R U
C6 C 0.1973(3) 0.45652(13) 0.1622(3) 0.0514(7) Uani 1 1 d . .
H6 H 0.256747 0.438288 0.127638 0.062 Uiso 1 1 calc R U
C7 C 0.1654(2) 0.51787(12) 0.1355(3) 0.0459(7) Uani 1 1 d . .
H7 H 0.204276 0.542097 0.084082 0.055 Uiso 1 1 calc R U
C8 C 0.0752(2) 0.54573(11) 0.1835(3) 0.0381(6) Uani 1 1 d . .
C9 C 0.0395(2) 0.60932(11) 0.1582(2) 0.0369(6) Uani 1 1 d . .
H9 H 0.078599 0.634625 0.108951 0.044 Uiso 1 1 calc R U
C10 C -0.0499(2) 0.63506(11) 0.2030(2) 0.0363(6) Uani 1 1 d . .
C11 C -0.0920(2) 0.70256(11) 0.1709(2) 0.0373(6) Uani 1 1 d . .
H11 H -0.127771 0.715965 0.243722 0.045 Uiso 1 1 calc R U
C12 C 0.0870(2) 0.77343(10) 0.3138(2) 0.0340(6) Uani 1 1 d . .
C13 C 0.1881(2) 0.81871(11) 0.3130(2) 0.0343(5) Uani 1 1 d . .
C14 C 0.2841(2) 0.83843(12) 0.4515(3) 0.0427(6) Uani 1 1 d . .
H14 H 0.284249 0.821618 0.540348 0.051 Uiso 1 1 calc R U
C15 C 0.3763(2) 0.88120(12) 0.4591(3) 0.0466(7) Uani 1 1 d . .
H15 H 0.441585 0.892739 0.553023 0.056 Uiso 1 1 calc R U
C16 C 0.3761(2) 0.90869(11) 0.3286(3) 0.0416(6) Uani 1 1 d . .
C17 C 0.4661(3) 0.95522(14) 0.3302(3) 0.0569(8) Uani 1 1 d . .
H17 H 0.533778 0.967404 0.421796 0.068 Uiso 1 1 calc R U
C18 C 0.4568(3) 0.98277(14) 0.2019(3) 0.0611(8) Uani 1 1 d . .
H18 H 0.517059 1.014364 0.205359 0.073 Uiso 1 1 calc R U
C19 C 0.3596(3) 0.96491(13) 0.0659(3) 0.0548(7) Uani 1 1 d . .
H19 H 0.352995 0.984964 -0.022409 0.066 Uiso 1 1 calc R U
C20 C 0.2738(2) 0.91885(12) 0.0588(3) 0.0454(7) Uani 1 1 d . .
H20 H 0.209969 0.906058 -0.034829 0.055 Uiso 1 1 calc R U
C21 C 0.2790(2) 0.88984(11) 0.1898(3) 0.0365(6) Uani 1 1 d . .
C22 C 0.1880(2) 0.84386(11) 0.1857(2) 0.0360(6) Uani 1 1 d . .
H22 H 0.125143 0.830007 0.092484 0.043 Uiso 1 1 calc R U
C23 C -0.2006(2) 0.70963(11) 0.0152(3) 0.0418(6) Uani 1 1 d . .
H23A H -0.167040 0.696059 -0.058342 0.050 Uiso 1 1 calc R U
H23B H -0.274150 0.681977 0.005628 0.050 Uiso 1 1 calc R U
C24 C -0.2513(2) 0.77588(12) -0.0205(3) 0.0449(6) Uani 1 1 d . .
H24A H -0.177461 0.803538 -0.009979 0.054 Uiso 1 1 calc R U
H24B H -0.285305 0.789294 0.052740 0.054 Uiso 1 1 calc R U
C25 C -0.5205(3) 0.76321(13) -0.1732(3) 0.0563(7) Uani 1 1 d . .
H25A H -0.590763 0.749989 -0.268466 0.068 Uiso 1 1 calc R U
H25B H -0.497802 0.727146 -0.105201 0.068 Uiso 1 1 calc R U
C26 C -0.5724(3) 0.81478(15) -0.1078(4) 0.0708(9) Uani 1 1 d . .
H26A H -0.648952 0.799863 -0.093444 0.085 Uiso 1 1 calc R U
H26B H -0.504329 0.827475 -0.012103 0.085 Uiso 1 1 calc R U
H26C H -0.597396 0.850344 -0.175555 0.085 Uiso 1 1 calc R U

loop_
_atom_site_aniso_label
_atom_site_aniso_U_11
_atom_site_aniso_U_22
_atom_site_aniso_U_33
_atom_site_aniso_U_23
_atom_site_aniso_U_13
_atom_site_aniso_U_12
S1 0.0495(4) 0.0674(5) 0.0431(4) 0.0119(4) 0.0180(3) 0.0020(4)
O1 0.0657(12) 0.0558(11) 0.0288(9) 0.0001(8) 0.0282(9) -0.0042(9)
N1 0.0446(12) 0.0417(12) 0.0255(11) 0.0006(9) 0.0192(10) -0.0045(10)
C1 0.0529(16) 0.0477(17) 0.0496(16) 0.0007(13) 0.0313(15) -0.0040(13)
C2 0.0637(18) 0.0461(17) 0.0573(18) 0.0041(14) 0.0378(16) -0.0091(14)
C3 0.0485(15) 0.0392(15) 0.0353(15) -0.0022(12) 0.0146(13) -0.0067(13)
C4 0.0700(19) 0.0423(17) 0.0539(18) 0.0044(14) 0.0279(16) -0.0047(15)
C5 0.0691(19) 0.0371(16) 0.0566(19) -0.0001(14) 0.0196(17) 0.0029(15)
C6 0.0524(17) 0.0475(17) 0.0525(18) -0.0060(14) 0.0198(15) 0.0031(14)
C7 0.0447(15) 0.0495(17) 0.0428(16) -0.0003(13) 0.0173(13) -0.0018(13)
C8 0.0379(14) 0.0415(14) 0.0321(14) -0.0027(12) 0.0116(12) -0.0034(12)
C9 0.0418(14) 0.0419(15) 0.0286(13) 0.0036(11) 0.0160(12) -0.0040(12)
C10 0.0396(13) 0.0410(14) 0.0280(13) 0.0020(11) 0.0135(11) -0.0013(12)
C11 0.0424(14) 0.0431(14) 0.0322(13) -0.0003(11) 0.0211(12) -0.0018(12)
C12 0.0441(14) 0.0352(14) 0.0253(13) 0.0009(11) 0.0169(12) 0.0080(11)
C13 0.0407(13) 0.0370(13) 0.0269(13) 0.0016(11) 0.0155(12) 0.0055(11)
C14 0.0513(16) 0.0489(16) 0.0272(14) 0.0010(12) 0.0155(13) 0.0056(13)
C15 0.0448(15) 0.0590(17) 0.0293(14) -0.0095(13) 0.0082(12) -0.0030(14)
C16 0.0390(14) 0.0464(15) 0.0389(15) -0.0046(12) 0.0153(13) 0.0010(12)
C17 0.0503(16) 0.0647(19) 0.0562(19) -0.0162(16) 0.0224(15) -0.0131(15)
C18 0.0628(19) 0.0626(19) 0.068(2) -0.0058(17) 0.0375(18) -0.0175(16)
C19 0.0597(18) 0.0573(18) 0.0552(19) 0.0090(15) 0.0316(16) -0.0059(15)
C20 0.0452(15) 0.0538(17) 0.0399(15) 0.0025(13) 0.0201(13) -0.0007(13)
C21 0.0394(14) 0.0387(14) 0.0334(14) 0.0006(11) 0.0168(12) 0.0044(12)
C22 0.0371(13) 0.0422(14) 0.0272(13) 0.0004(11) 0.0118(11) 0.0038(11)
C23 0.0453(14) 0.0447(15) 0.0371(14) -0.0010(12) 0.0184(12) -0.0020(12)
C24 0.0441(15) 0.0482(16) 0.0420(15) 0.0055(13) 0.0171(13) -0.0006(13)
C25 0.0492(16) 0.0544(18) 0.0604(19) 0.0077(15) 0.0175(15) -0.0027(14)
C26 0.0618(19) 0.079(2) 0.078(2) -0.0011(18) 0.0350(18) 0.0032(17)

loop_
_atom_type_symbol
_atom_type_description
_atom_type_scat_dispersion_real
_atom_type_scat_dispersion_imag
_atom_type_scat_source
C C 0.0033 0.0016 'International Tables Vol C Tables 4.2.6.8 and 6.1.1.4'
H H 0.0000 0.0000 'International Tables Vol C Tables 4.2.6.8 and 6.1.1.4'
N N 0.0061 0.0033 'International Tables Vol C Tables 4.2.6.8 and 6.1.1.4'
O O 0.0106 0.0060 'International Tables Vol C Tables 4.2.6.8 and 6.1.1.4'
S S 0.1246 0.1234 'International Tables Vol C Tables 4.2.6.8 and 6.1.1.4'

loop_
_geom_angle_atom_site_label_1
_geom_angle_atom_site_label_2
_geom_angle_atom_site_label_3
_geom_angle
C25 S1 C24 100.69(13)
C12 N1 C11 122.45(18)
C12 N1 H01 118.8
C11 N1 H01 118.8
C2 C1 C10 120.7(2)
C2 C1 H1 119.6
C10 C1 H1 119.6
C1 C2 C3 121.3(2)
C1 C2 H2 119.3
C3 C2 H2 119.3
C2 C3 C4 123.0(2)
C2 C3 C8 118.5(2)
C4 C3 C8 118.6(2)
C5 C4 C3 121.2(3)
C5 C4 H4 119.4
C3 C4 H4 119.4
C4 C5 C6 120.3(3)
C4 C5 H5 119.9
C6 C5 H5 119.9
C7 C6 C5 120.4(3)
C7 C6 H6 119.8
C5 C6 H6 119.8
C6 C7 C8 120.8(2)
C6 C7 H7 119.6
C8 C7 H7 119.6
C7 C8 C9 122.7(2)
C7 C8 C3 118.6(2)
C9 C8 C3 118.7(2)
C10 C9 C8 121.7(2)
C10 C9 H9 119.1
C8 C9 H9 119.1
C9 C10 C1 119.0(2)
C9 C10 C11 121.7(2)
C1 C10 C11 119.2(2)
N1 C11 C10 112.64(18)
N1 C11 C23 109.43(18)
C10 C11 C23 110.87(19)
N1 C11 H11 107.9
C10 C11 H11 107.9
C23 C11 H11 107.9
O1 C12 N1 121.9(2)
O1 C12 C13 120.6(2)
N1 C12 C13 117.52(19)
C22 C13 C14 118.9(2)
C22 C13 C12 123.2(2)
C14 C13 C12 117.9(2)
C15 C14 C13 121.0(2)
C15 C14 H14 119.5
C13 C14 H14 119.5
C14 C15 C16 120.9(2)
C14 C15 H15 119.6
C16 C15 H15 119.6
C17 C16 C21 118.3(2)
C17 C16 C15 123.3(2)
C21 C16 C15 118.4(2)
C18 C17 C16 121.0(3)
C18 C17 H17 119.5
C16 C17 H17 119.5
C17 C18 C19 120.5(3)
C17 C18 H18 119.7
C19 C18 H18 119.7
C20 C19 C18 120.4(3)
C20 C19 H19 119.8
C18 C19 H19 119.8
C19 C20 C21 120.7(3)
C19 C20 H20 119.7
C21 C20 H20 119.7
C22 C21 C20 121.7(2)
C22 C21 C16 119.2(2)
C20 C21 C16 119.0(2)
C13 C22 C21 121.6(2)
C13 C22 H22 119.2
C21 C22 H22 119.2
C24 C23 C11 113.2(2)
C24 C23 H23A 108.9
C11 C23 H23A 108.9
C24 C23 H23B 108.9
C11 C23 H23B 108.9
H23A C23 H23B 107.8
C23 C24 S1 113.56(17)
C23 C24 H24A 108.9
S1 C24 H24A 108.9
C23 C24 H24B 108.9
S1 C24 H24B 108.9
H24A C24 H24B 107.7
C26 C25 S1 113.8(2)
C26 C25 H25A 108.8
S1 C25 H25A 108.8
C26 C25 H25B 108.8
S1 C25 H25B 108.8
H25A C25 H25B 107.7
C25 C26 H26A 109.5
C25 C26 H26B 109.5
H26A C26 H26B 109.5
C25 C26 H26C 109.5
H26A C26 H26C 109.5
H26B C26 H26C 109.5

loop_
_geom_bond_atom_site_label_1
_geom_bond_atom_site_label_2
_geom_bond_distance
S1 C25 1.802(3)
S1 C24 1.810(2)
O1 C12 1.239(2)
N1 C12 1.338(3)
N1 C11 1.463(3)
N1 H01 0.8800
C1 C2 1.371(3)
C1 C10 1.412(3)
C1 H1 0.9500
C2 C3 1.407(3)
C2 H2 0.9500
C3 C4 1.411(4)
C3 C8 1.423(3)
C4 C5 1.361(4)
C4 H4 0.9500
C5 C6 1.398(4)
C5 H5 0.9500
C6 C7 1.366(3)
C6 H6 0.9500
C7 C8 1.415(3)
C7 H7 0.9500
C8 C9 1.420(3)
C9 C10 1.368(3)
C9 H9 0.9500
C10 C11 1.522(3)
C11 C23 1.529(3)
C11 H11 1.0000
C12 C13 1.498(3)
C13 C22 1.370(3)
C13 C14 1.416(3)
C14 C15 1.364(3)
C14 H14 0.9500
C15 C16 1.419(3)
C15 H15 0.9500
C16 C17 1.417(3)
C16 C21 1.418(3)
C17 C18 1.365(4)
C17 H17 0.9500
C18 C19 1.394(4)
C18 H18 0.9500
C19 C20 1.363(3)
C19 H19 0.9500
C20 C21 1.417(3)
C20 H20 0.9500
C21 C22 1.411(3)
C22 H22 0.9500
C23 C24 1.523(3)
C23 H23A 0.9900
C23 H23B 0.9900
C24 H24A 0.9900
C24 H24B 0.9900
C25 C26 1.516(4)
C25 H25A 0.9900
C25 H25B 0.9900
C26 H26A 0.9800
C26 H26B 0.9800
C26 H26C 0.9800

loop_
_geom_torsion_atom_site_label_1
_geom_torsion_atom_site_label_2
_geom_torsion_atom_site_label_3
_geom_torsion_atom_site_label_4
_geom_torsion
C10 C1 C2 C3 -0.5(4)
C1 C2 C3 C4 179.1(3)
C1 C2 C3 C8 -1.1(4)
C2 C3 C4 C5 178.1(3)
C8 C3 C4 C5 -1.6(4)
C3 C4 C5 C6 -0.2(4)
C4 C5 C6 C7 1.7(4)
C5 C6 C7 C8 -1.2(4)
C6 C7 C8 C9 179.9(2)
C6 C7 C8 C3 -0.6(4)
C2 C3 C8 C7 -177.8(2)
C4 C3 C8 C7 2.0(3)
C2 C3 C8 C9 1.7(3)
C4 C3 C8 C9 -178.5(2)
C7 C8 C9 C10 178.7(2)
C3 C8 C9 C10 -0.8(3)
C8 C9 C10 C1 -0.8(3)
C8 C9 C10 C11 -177.7(2)
C2 C1 C10 C9 1.5(4)
C2 C1 C10 C11 178.4(2)
C12 N1 C11 C10 -92.9(2)
C12 N1 C11 C23 143.3(2)
C9 C10 C11 N1 -39.3(3)
C1 C10 C11 N1 143.9(2)
C9 C10 C11 C23 83.8(3)
C1 C10 C11 C23 -93.1(2)
C11 N1 C12 O1 3.4(3)
C11 N1 C12 C13 -174.80(19)
O1 C12 C13 C22 -159.6(2)
N1 C12 C13 C22 18.6(3)
O1 C12 C13 C14 17.2(3)
N1 C12 C13 C14 -164.6(2)
C22 C13 C14 C15 -0.8(4)
C12 C13 C14 C15 -177.7(2)
C13 C14 C15 C16 2.1(4)
C14 C15 C16 C17 177.3(2)
C14 C15 C16 C21 -1.1(4)
C21 C16 C17 C18 2.2(4)
C15 C16 C17 C18 -176.1(3)
C16 C17 C18 C19 -1.1(4)
C17 C18 C19 C20 -1.2(4)
C18 C19 C20 C21 2.3(4)
C19 C20 C21 C22 177.4(2)
C19 C20 C21 C16 -1.0(4)
C17 C16 C21 C22 -179.6(2)
C15 C16 C21 C22 -1.2(3)
C17 C16 C21 C20 -1.2(3)
C15 C16 C21 C20 177.2(2)
C14 C13 C22 C21 -1.6(3)
C12 C13 C22 C21 175.2(2)
C20 C21 C22 C13 -175.8(2)
C16 C21 C22 C13 2.6(3)
N1 C11 C23 C24 -57.9(2)
C10 C11 C23 C24 177.28(19)
C11 C23 C24 S1 179.56(15)
C25 S1 C24 C23 84.53(19)
C24 S1 C25 C26 80.8(2)
